data_7047898
loop_
_publ_author_name
'Figueira, Cl\'audia A.'
'Lopes, Patr\'icia S.'
'Gomes, Clara S. B.'
'Gomes, Joselaine C. S.'
'Lemos, Francisco'
'Gomes, Pedro T.'

_publ_section_title
;
 New phenyl--nickel complexes of bulky 2-iminopyrrolyl chelates:
 synthesis, characterisation and application as aluminium-free catalysts
 for the production of hyperbranched polyethylene
;
_journal_name_full 'Dalton Transactions'
_journal_paper_doi 10.1039/C8DT02824A
_journal_year 2018
_chemical_formula_moiety '2(C23 H26 N2), H2 O'
_chemical_formula_sum 'C46 H54 N4 O'
_chemical_formula_weight 678.93
_space_group_crystal_system orthorhombic
_space_group_IT_number 19
_space_group_name_Hall 'P 2ac 2ab'
_space_group_name_H-M_alt 'P 21 21 21'
_symmetry_space_group_name_Hall 'P 2ac 2ab'
_symmetry_space_group_name_H-M 'P 21 21 21'
_atom_sites_solution_hydrogens mixed
_audit_creation_method SHELXL-2018/1
_audit_update_record
;
2018-09-05 deposited with the CCDC.
2018-09-06 downloaded from the CCDC.
;
_cell_angle_alpha 90
_cell_angle_beta 90
_cell_angle_gamma 90
_cell_formula_units_Z 4
_cell_length_a 13.5296(4)
_cell_length_b 15.0823(5)
_cell_length_c 19.7874(6)
_cell_measurement_reflns_used 9953
_cell_measurement_temperature 150(2)
_cell_measurement_theta_max 24.81
_cell_measurement_theta_min 2.70
_cell_volume 4037.8(2)
_computing_cell_refinement 'Bruker SAINT'
_computing_data_collection 'Bruker APEX2'
_computing_data_reduction 'Bruker SAINT'
_computing_molecular_graphics ORTEP
_computing_publication_material enCIFer
_computing_structure_refinement 'SHELXL-2018/1 (Sheldrick, 2018)'
_computing_structure_solution SIR2004
_diffrn_ambient_temperature 150(2)
_diffrn_measured_fraction_theta_full 0.995
_diffrn_measured_fraction_theta_max 0.993
_diffrn_measurement_device_type 'Bruker APEX-II CCD'
_diffrn_measurement_method '\f and \w scans'
_diffrn_radiation_probe x-ray
_diffrn_radiation_type MoK\a
_diffrn_radiation_wavelength 0.71073
_diffrn_reflns_av_R_equivalents 0.0428
_diffrn_reflns_av_unetI/netI 0.0404
_diffrn_reflns_Laue_measured_fraction_full 0.995
_diffrn_reflns_Laue_measured_fraction_max 0.993
_diffrn_reflns_limit_h_max 13
_diffrn_reflns_limit_h_min -16
_diffrn_reflns_limit_k_max 18
_diffrn_reflns_limit_k_min -17
_diffrn_reflns_limit_l_max 24
_diffrn_reflns_limit_l_min -23
_diffrn_reflns_number 39980
_diffrn_reflns_point_group_measured_fraction_full 0.995
_diffrn_reflns_point_group_measured_fraction_max 0.991
_diffrn_reflns_theta_full 25.242
_diffrn_reflns_theta_max 25.740
_diffrn_reflns_theta_min 1.698
_diffrn_source 'sealed tube'
_exptl_absorpt_coefficient_mu 0.067
_exptl_absorpt_correction_T_max 0.980
_exptl_absorpt_correction_T_min 0.974
_exptl_absorpt_correction_type multi-scan
_exptl_absorpt_process_details 'SADABS (Sheldrick, 1996)'
_exptl_crystal_colour Brown
_exptl_crystal_density_diffrn 1.117
_exptl_crystal_description Block
_exptl_crystal_F_000 1464
_exptl_crystal_size_max 0.400
_exptl_crystal_size_mid 0.350
_exptl_crystal_size_min 0.300
_refine_diff_density_max 0.111
_refine_diff_density_min -0.184
_refine_diff_density_rms 0.033
_refine_ls_abs_structure_details
;
 Flack x determined using 2458 quotients [(I+)-(I-)]/[(I+)+(I-)]
 (Parsons, Flack and Wagner, Acta Cryst. B69 (2013) 249-259).
;
_refine_ls_extinction_method none
_refine_ls_goodness_of_fit_ref 1.015
_refine_ls_hydrogen_treatment mixed
_refine_ls_matrix_type full
_refine_ls_number_parameters 484
_refine_ls_number_reflns 7652
_refine_ls_number_restraints 2
_refine_ls_restrained_S_all 1.017
_refine_ls_R_factor_all 0.0510
_refine_ls_R_factor_gt 0.0366
_refine_ls_shift/su_max 0.000
_refine_ls_shift/su_mean 0.000
_refine_ls_structure_factor_coef Fsqd
_refine_ls_weighting_details 'w=1/[\s^2^(Fo^2^)+(0.0470P)^2^] where P=(Fo^2^+2Fc^2^)/3'
_refine_ls_weighting_scheme calc
_refine_ls_wR_factor_gt 0.0770
_refine_ls_wR_factor_ref 0.0816
_reflns_Friedel_coverage 0.792
_reflns_Friedel_fraction_full 0.995
_reflns_Friedel_fraction_max 0.988
_reflns_number_gt 6370
_reflns_number_total 7652
_reflns_threshold_expression 'I > 2\s(I)'
_cod_data_source_file c8dt02824a2.cif
_cod_data_source_block IIA
_cod_database_code 7047898
_shelx_shelxl_version_number 2018/1
_shelx_space_group_comment
;
The symmetry employed for this shelxl refinement is uniquely defined
by the following loop, which should always be used as a source of
symmetry information in preference to the above space-group names.
They are only intended as comments.
;
_shelx_estimated_absorpt_t_min 0.974
_shelx_estimated_absorpt_t_max 0.980

loop_
_space_group_symop_operation_xyz
'x, y, z'
'-x+1/2, -y, z+1/2'
'x+1/2, -y+1/2, -z'
'-x, y+1/2, -z+1/2'

loop_
_atom_site_label
_atom_site_type_symbol
_atom_site_fract_x
_atom_site_fract_y
_atom_site_fract_z
_atom_site_U_iso_or_equiv
_atom_site_adp_type
_atom_site_occupancy
_atom_site_site_symmetry_order
_atom_site_calc_flag
_atom_site_refinement_flags_posn
_atom_site_refinement_flags_adp
O1 O 0.20199(11) 1.07531(10) 0.50643(7) 0.0284(3) Uani 1 1 d D .
N1A N 0.24982(13) 0.89439(12) 0.45955(8) 0.0248(4) Uani 1 1 d . .
N2A N 0.06645(12) 0.93895(11) 0.53338(8) 0.0250(4) Uani 1 1 d . .
C2A C 0.17716(15) 0.83591(14) 0.47894(9) 0.0272(5) Uani 1 1 d . .
C3A C 0.20809(17) 0.75248(15) 0.46057(11) 0.0351(5) Uani 1 1 d . .
H3A H 0.172683 0.698819 0.467360 0.042 Uiso 1 1 calc R U
C4A C 0.30069(17) 0.76061(15) 0.43018(10) 0.0334(5) Uani 1 1 d . .
H4A H 0.339616 0.713467 0.412709 0.040 Uiso 1 1 calc R U
C5A C 0.32572(16) 0.84946(14) 0.43002(9) 0.0259(5) Uani 1 1 d . .
C6A C 0.08908(15) 0.86034(14) 0.51423(9) 0.0275(5) Uani 1 1 d . .
H6A H 0.043411 0.814374 0.524352 0.033 Uiso 1 1 calc R U
C7A C 0.41617(15) 0.89250(14) 0.40706(9) 0.0270(5) Uani 1 1 d . .
C8A C 0.49077(17) 0.84172(16) 0.37810(11) 0.0370(6) Uani 1 1 d . .
H8A H 0.480959 0.779870 0.371966 0.044 Uiso 1 1 calc R U
C9A C 0.57847(19) 0.87958(17) 0.35820(12) 0.0445(6) Uani 1 1 d . .
H9A H 0.628664 0.843691 0.338738 0.053 Uiso 1 1 calc R U
C10A C 0.59414(18) 0.96953(18) 0.36633(11) 0.0414(6) Uani 1 1 d . .
H10A H 0.654815 0.995502 0.352462 0.050 Uiso 1 1 calc R U
C11A C 0.52119(18) 1.02122(16) 0.39466(11) 0.0389(6) Uani 1 1 d . .
H11A H 0.531508 1.083046 0.400553 0.047 Uiso 1 1 calc R U
C12A C 0.43244(17) 0.98288(15) 0.41463(10) 0.0337(5) Uani 1 1 d . .
H12A H 0.382177 1.019020 0.433741 0.040 Uiso 1 1 calc R U
C13A C -0.02505(15) 0.94838(13) 0.56894(9) 0.0235(5) Uani 1 1 d . .
C14A C -0.10827(16) 0.97693(13) 0.53335(10) 0.0267(5) Uani 1 1 d . .
C15A C -0.19718(17) 0.98343(14) 0.56771(11) 0.0333(5) Uani 1 1 d . .
H15A H -0.254862 1.002056 0.544297 0.040 Uiso 1 1 calc R U
C16A C -0.20282(17) 0.96317(15) 0.63546(12) 0.0361(6) Uani 1 1 d . .
H16A H -0.264758 0.965887 0.657987 0.043 Uiso 1 1 calc R U
C17A C -0.11944(17) 0.93900(15) 0.67081(11) 0.0352(6) Uani 1 1 d . .
H17A H -0.124243 0.927246 0.717867 0.042 Uiso 1 1 calc R U
C18A C -0.02817(16) 0.93148(14) 0.63879(10) 0.0288(5) Uani 1 1 d . .
C19A C -0.10002(18) 0.99815(15) 0.45851(10) 0.0362(6) Uani 1 1 d . .
H19A H -0.030044 1.015988 0.449578 0.043 Uiso 1 1 calc R U
C20A C -0.1214(2) 0.91615(17) 0.41559(11) 0.0506(7) Uani 1 1 d . .
H20A H -0.190266 0.897973 0.422094 0.076 Uiso 1 1 calc R U
H20B H -0.077359 0.867799 0.429317 0.076 Uiso 1 1 calc R U
H20C H -0.110213 0.930096 0.367822 0.076 Uiso 1 1 calc R U
C21A C -0.1658(2) 1.07506(17) 0.43693(12) 0.0525(7) Uani 1 1 d . .
H21A H -0.151489 1.126934 0.465105 0.079 Uiso 1 1 calc R U
H21B H -0.235305 1.058273 0.442349 0.079 Uiso 1 1 calc R U
H21C H -0.152857 1.089449 0.389449 0.079 Uiso 1 1 calc R U
C22A C 0.06587(17) 0.91317(16) 0.67819(10) 0.0387(6) Uani 1 1 d . .
H22A H 0.112801 0.881688 0.647396 0.046 Uiso 1 1 calc R U
C23A C 0.1129(2) 1.00046(19) 0.69833(14) 0.0600(8) Uani 1 1 d . .
H23A H 0.174095 0.988916 0.723366 0.090 Uiso 1 1 calc R U
H23B H 0.067105 1.033916 0.726967 0.090 Uiso 1 1 calc R U
H23C H 0.128057 1.034980 0.657660 0.090 Uiso 1 1 calc R U
C24A C 0.0512(2) 0.85552(18) 0.74064(11) 0.0522(7) Uani 1 1 d . .
H24A H 0.011686 0.887863 0.774013 0.078 Uiso 1 1 calc R U
H24B H 0.115754 0.840811 0.760172 0.078 Uiso 1 1 calc R U
H24C H 0.016882 0.800818 0.727900 0.078 Uiso 1 1 calc R U
N1B N 0.34312(14) 1.20568(11) 0.46237(8) 0.0241(4) Uani 1 1 d . .
N2B N 0.35889(12) 1.12208(11) 0.59269(8) 0.0249(4) Uani 1 1 d . .
C2B C 0.42732(15) 1.20491(13) 0.50089(10) 0.0255(5) Uani 1 1 d . .
C3B C 0.49592(17) 1.25638(15) 0.46769(10) 0.0330(5) Uani 1 1 d . .
H3B H 0.561527 1.267855 0.482396 0.040 Uiso 1 1 calc R U
C4B C 0.45240(17) 1.28879(15) 0.40867(10) 0.0330(5) Uani 1 1 d . .
H4B H 0.482857 1.326342 0.376232 0.040 Uiso 1 1 calc R U
C5B C 0.35684(16) 1.25628(13) 0.40600(9) 0.0257(5) Uani 1 1 d . .
C6B C 0.43196(16) 1.16286(13) 0.56568(9) 0.0262(5) Uani 1 1 d . .
H6B H 0.492478 1.165339 0.589950 0.031 Uiso 1 1 calc R U
C7B C 0.27654(16) 1.27186(13) 0.35788(9) 0.0255(5) Uani 1 1 d . .
C8B C 0.28788(17) 1.33399(15) 0.30666(10) 0.0342(5) Uani 1 1 d . .
H8B H 0.349334 1.363703 0.301532 0.041 Uiso 1 1 calc R U
C9B C 0.21132(19) 1.35312(17) 0.26322(11) 0.0421(6) Uani 1 1 d . .
H9B H 0.220490 1.395990 0.228606 0.050 Uiso 1 1 calc R U
C10B C 0.12114(19) 1.31058(17) 0.26942(11) 0.0406(6) Uani 1 1 d . .
H10B H 0.067985 1.324811 0.239982 0.049 Uiso 1 1 calc R U
C11B C 0.10969(17) 1.24718(16) 0.31905(10) 0.0367(6) Uani 1 1 d . .
H11B H 0.048570 1.216656 0.323193 0.044 Uiso 1 1 calc R U
C12B C 0.18639(17) 1.22759(15) 0.36286(10) 0.0321(5) Uani 1 1 d . .
H12B H 0.177519 1.183554 0.396643 0.039 Uiso 1 1 calc R U
C13B C 0.37009(15) 1.08790(14) 0.65964(9) 0.0249(5) Uani 1 1 d . .
C14B C 0.39251(16) 0.99838(14) 0.66835(10) 0.0307(5) Uani 1 1 d . .
C15B C 0.39795(18) 0.96617(17) 0.73364(11) 0.0406(6) Uani 1 1 d . .
H15B H 0.414092 0.905577 0.740721 0.049 Uiso 1 1 calc R U
C16B C 0.38050(18) 1.01993(17) 0.78876(11) 0.0431(6) Uani 1 1 d . .
H16B H 0.385264 0.996481 0.833199 0.052 Uiso 1 1 calc R U
C17B C 0.35616(17) 1.10763(16) 0.77918(10) 0.0360(5) Uani 1 1 d . .
H17B H 0.343117 1.143998 0.817353 0.043 Uiso 1 1 calc R U
C18B C 0.35028(16) 1.14404(14) 0.71484(9) 0.0284(5) Uani 1 1 d . .
C19B C 0.41043(18) 0.93956(15) 0.60715(11) 0.0377(6) Uani 1 1 d . .
H19B H 0.373563 0.966508 0.568459 0.045 Uiso 1 1 calc R U
C20B C 0.5190(2) 0.93883(19) 0.58785(12) 0.0524(7) Uani 1 1 d . .
H20D H 0.557413 0.910783 0.623973 0.079 Uiso 1 1 calc R U
H20E H 0.541935 0.999858 0.581320 0.079 Uiso 1 1 calc R U
H20F H 0.527648 0.905393 0.545807 0.079 Uiso 1 1 calc R U
C21B C 0.3711(2) 0.84553(17) 0.61612(13) 0.0570(8) Uani 1 1 d . .
H21D H 0.301575 0.847903 0.629914 0.086 Uiso 1 1 calc R U
H21E H 0.409728 0.814947 0.650926 0.086 Uiso 1 1 calc R U
H21F H 0.376696 0.813315 0.573277 0.086 Uiso 1 1 calc R U
C22B C 0.31905(17) 1.23948(15) 0.70321(11) 0.0346(5) Uani 1 1 d . .
H22B H 0.355103 1.260976 0.662252 0.042 Uiso 1 1 calc R U
C23B C 0.3456(2) 1.30152(16) 0.76094(11) 0.0462(6) Uani 1 1 d . .
H23D H 0.415725 1.294704 0.772082 0.069 Uiso 1 1 calc R U
H23E H 0.305390 1.286940 0.800622 0.069 Uiso 1 1 calc R U
H23F H 0.332664 1.362913 0.747331 0.069 Uiso 1 1 calc R U
C24B C 0.2093(2) 1.24421(18) 0.68740(16) 0.0567(7) Uani 1 1 d . .
H24D H 0.171504 1.222036 0.726104 0.085 Uiso 1 1 calc R U
H24E H 0.194954 1.207788 0.647580 0.085 Uiso 1 1 calc R U
H24F H 0.190736 1.305869 0.678302 0.085 Uiso 1 1 calc R U
H1A H 0.2462(16) 0.9516(16) 0.4683(10) 0.030(6) Uiso 1 1 d . .
H1B H 0.2886(17) 1.1760(15) 0.4732(10) 0.034(7) Uiso 1 1 d . .
H1 H 0.244(2) 1.086(2) 0.5433(12) 0.074(9) Uiso 1 1 d D .
H2 H 0.1486(19) 1.0398(18) 0.5195(14) 0.076(10) Uiso 1 1 d D .

loop_
_atom_site_aniso_label
_atom_site_aniso_U_11
_atom_site_aniso_U_22
_atom_site_aniso_U_33
_atom_site_aniso_U_23
_atom_site_aniso_U_13
_atom_site_aniso_U_12
O1 0.0273(9) 0.0280(8) 0.0299(7) 0.0024(6) -0.0011(7) -0.0079(7)
N1A 0.0262(10) 0.0206(10) 0.0274(9) -0.0045(7) 0.0015(8) 0.0005(9)
N2A 0.0241(10) 0.0266(10) 0.0244(8) -0.0015(7) -0.0007(7) -0.0034(8)
C2A 0.0276(12) 0.0251(12) 0.0288(10) -0.0036(8) -0.0015(9) -0.0023(10)
C3A 0.0376(14) 0.0253(12) 0.0423(12) -0.0048(10) 0.0011(11) -0.0054(11)
C4A 0.0362(14) 0.0261(12) 0.0378(12) -0.0082(9) 0.0013(10) 0.0024(11)
C5A 0.0277(12) 0.0263(12) 0.0238(9) -0.0051(8) -0.0015(9) 0.0028(10)
C6A 0.0268(12) 0.0266(12) 0.0290(10) 0.0007(9) -0.0006(9) -0.0055(10)
C7A 0.0289(12) 0.0300(12) 0.0222(9) -0.0022(8) -0.0025(9) 0.0043(10)
C8A 0.0355(14) 0.0332(13) 0.0422(13) -0.0014(10) 0.0064(11) 0.0068(11)
C9A 0.0361(15) 0.0502(17) 0.0473(14) 0.0000(12) 0.0106(12) 0.0086(13)
C10A 0.0305(14) 0.0572(17) 0.0367(12) 0.0013(11) 0.0040(11) -0.0058(12)
C11A 0.0438(15) 0.0378(14) 0.0351(12) -0.0029(10) 0.0046(11) -0.0092(12)
C12A 0.0341(14) 0.0319(13) 0.0352(11) -0.0060(9) 0.0071(10) 0.0015(11)
C13A 0.0235(12) 0.0177(11) 0.0293(10) -0.0012(8) 0.0020(9) -0.0056(9)
C14A 0.0272(12) 0.0187(11) 0.0343(10) -0.0020(8) -0.0035(10) -0.0065(9)
C15A 0.0273(13) 0.0251(12) 0.0476(13) -0.0026(10) -0.0058(11) -0.0014(10)
C16A 0.0295(13) 0.0298(13) 0.0489(13) -0.0048(10) 0.0104(11) -0.0029(11)
C17A 0.0403(15) 0.0337(13) 0.0317(11) -0.0019(10) 0.0093(11) -0.0030(11)
C18A 0.0340(13) 0.0235(12) 0.0290(10) -0.0012(9) -0.0003(10) -0.0011(10)
C19A 0.0378(14) 0.0365(14) 0.0344(11) 0.0056(10) -0.0085(11) -0.0071(11)
C20A 0.0665(19) 0.0477(17) 0.0376(13) -0.0050(11) -0.0133(13) 0.0036(14)
C21A 0.0681(19) 0.0386(14) 0.0508(14) 0.0092(12) -0.0261(14) -0.0066(14)
C22A 0.0360(14) 0.0524(16) 0.0277(11) 0.0014(10) -0.0009(10) 0.0090(12)
C23A 0.0467(17) 0.072(2) 0.0615(17) 0.0200(15) -0.0226(14) -0.0205(15)
C24A 0.075(2) 0.0445(15) 0.0369(13) 0.0043(11) -0.0131(13) 0.0042(15)
N1B 0.0238(11) 0.0241(9) 0.0244(8) -0.0013(7) 0.0036(8) -0.0026(8)
N2B 0.0258(10) 0.0244(10) 0.0245(8) -0.0011(7) -0.0003(8) 0.0010(8)
C2B 0.0242(12) 0.0263(11) 0.0261(9) -0.0052(8) 0.0021(9) -0.0015(10)
C3B 0.0268(13) 0.0373(13) 0.0350(11) -0.0019(10) 0.0016(10) -0.0077(11)
C4B 0.0340(14) 0.0356(13) 0.0294(11) 0.0013(9) 0.0060(10) -0.0094(11)
C5B 0.0321(13) 0.0207(11) 0.0244(9) -0.0039(8) 0.0067(9) -0.0023(10)
C6B 0.0252(12) 0.0257(11) 0.0277(10) -0.0057(8) -0.0014(9) 0.0008(10)
C7B 0.0298(13) 0.0239(11) 0.0227(10) -0.0063(8) 0.0042(9) 0.0026(9)
C8B 0.0371(14) 0.0340(13) 0.0314(11) 0.0015(9) 0.0039(10) 0.0013(11)
C9B 0.0508(17) 0.0431(15) 0.0322(12) 0.0064(10) 0.0013(11) 0.0058(13)
C10B 0.0403(15) 0.0515(16) 0.0300(11) -0.0052(11) -0.0025(11) 0.0122(13)
C11B 0.0314(13) 0.0450(15) 0.0336(11) -0.0119(10) 0.0015(10) -0.0022(12)
C12B 0.0354(14) 0.0344(13) 0.0264(10) -0.0024(9) 0.0033(10) -0.0012(11)
C13B 0.0191(11) 0.0302(13) 0.0255(10) 0.0008(8) -0.0037(8) -0.0015(9)
C14B 0.0272(12) 0.0336(14) 0.0315(11) 0.0008(9) -0.0064(9) 0.0056(10)
C15B 0.0474(15) 0.0376(14) 0.0367(12) 0.0076(10) -0.0080(11) 0.0080(12)
C16B 0.0524(17) 0.0484(17) 0.0285(11) 0.0089(10) -0.0062(11) 0.0025(13)
C17B 0.0375(14) 0.0444(15) 0.0262(10) -0.0025(9) 0.0006(10) -0.0023(12)
C18B 0.0245(12) 0.0327(12) 0.0278(10) -0.0015(9) 0.0008(9) -0.0039(10)
C19B 0.0462(16) 0.0333(13) 0.0336(11) -0.0019(10) -0.0114(11) 0.0140(12)
C20B 0.0543(17) 0.0577(18) 0.0452(14) -0.0055(12) -0.0043(13) 0.0266(14)
C21B 0.082(2) 0.0333(15) 0.0557(15) -0.0048(12) -0.0180(15) 0.0037(15)
C22B 0.0390(15) 0.0323(13) 0.0326(11) -0.0048(9) 0.0053(10) -0.0019(11)
C23B 0.0592(17) 0.0403(15) 0.0391(12) -0.0120(11) 0.0105(13) -0.0028(13)
C24B 0.0474(17) 0.0407(16) 0.082(2) -0.0038(15) -0.0093(15) 0.0148(14)

loop_
_atom_type_symbol
_atom_type_description
_atom_type_scat_dispersion_real
_atom_type_scat_dispersion_imag
_atom_type_scat_source
C C 0.0033 0.0016 'International Tables Vol C Tables 4.2.6.8 and 6.1.1.4'
H H 0.0000 0.0000 'International Tables Vol C Tables 4.2.6.8 and 6.1.1.4'
N N 0.0061 0.0033 'International Tables Vol C Tables 4.2.6.8 and 6.1.1.4'
O O 0.0106 0.0060 'International Tables Vol C Tables 4.2.6.8 and 6.1.1.4'

loop_
_geom_angle_atom_site_label_1
_geom_angle_atom_site_label_2
_geom_angle_atom_site_label_3
_geom_angle
H1 O1 H2 111(2)
C5A N1A C2A 109.85(18)
C5A N1A H1A 127.8(15)
C2A N1A H1A 122.2(14)
C6A N2A C13A 116.35(17)
C3A C2A N1A 107.19(18)
C3A C2A C6A 128.22(19)
N1A C2A C6A 124.54(18)
C2A C3A C4A 107.9(2)
C2A C3A H3A 126.1
C4A C3A H3A 126.1
C5A C4A C3A 107.8(2)
C5A C4A H4A 126.1
C3A C4A H4A 126.1
N1A C5A C4A 107.26(19)
N1A C5A C7A 123.02(18)
C4A C5A C7A 129.6(2)
N2A C6A C2A 125.58(19)
N2A C6A H6A 117.2
C2A C6A H6A 117.2
C12A C7A C8A 118.0(2)
C12A C7A C5A 122.44(19)
C8A C7A C5A 119.5(2)
C9A C8A C7A 121.1(2)
C9A C8A H8A 119.5
C7A C8A H8A 119.5
C8A C9A C10A 120.5(2)
C8A C9A H9A 119.8
C10A C9A H9A 119.8
C11A C10A C9A 119.5(2)
C11A C10A H10A 120.2
C9A C10A H10A 120.2
C10A C11A C12A 120.0(2)
C10A C11A H11A 120.0
C12A C11A H11A 120.0
C7A C12A C11A 121.0(2)
C7A C12A H12A 119.5
C11A C12A H12A 119.5
C14A C13A C18A 121.84(19)
C14A C13A N2A 118.70(16)
C18A C13A N2A 119.43(18)
C15A C14A C13A 118.33(18)
C15A C14A C19A 121.83(19)
C13A C14A C19A 119.83(19)
C16A C15A C14A 120.7(2)
C16A C15A H15A 119.7
C14A C15A H15A 119.7
C17A C16A C15A 120.5(2)
C17A C16A H16A 119.7
C15A C16A H16A 119.7
C16A C17A C18A 121.14(19)
C16A C17A H17A 119.4
C18A C17A H17A 119.4
C17A C18A C13A 117.33(19)
C17A C18A C22A 121.64(17)
C13A C18A C22A 120.85(19)
C14A C19A C21A 113.0(2)
C14A C19A C20A 110.95(18)
C21A C19A C20A 110.49(19)
C14A C19A H19A 107.4
C21A C19A H19A 107.4
C20A C19A H19A 107.4
C19A C20A H20A 109.5
C19A C20A H20B 109.5
H20A C20A H20B 109.5
C19A C20A H20C 109.5
H20A C20A H20C 109.5
H20B C20A H20C 109.5
C19A C21A H21A 109.5
C19A C21A H21B 109.5
H21A C21A H21B 109.5
C19A C21A H21C 109.5
H21A C21A H21C 109.5
H21B C21A H21C 109.5
C23A C22A C18A 109.2(2)
C23A C22A C24A 109.69(19)
C18A C22A C24A 114.3(2)
C23A C22A H22A 107.8
C18A C22A H22A 107.8
C24A C22A H22A 107.8
C22A C23A H23A 109.5
C22A C23A H23B 109.5
H23A C23A H23B 109.5
C22A C23A H23C 109.5
H23A C23A H23C 109.5
H23B C23A H23C 109.5
C22A C24A H24A 109.5
C22A C24A H24B 109.5
H24A C24A H24B 109.5
C22A C24A H24C 109.5
H24A C24A H24C 109.5
H24B C24A H24C 109.5
C5B N1B C2B 110.26(18)
C5B N1B H1B 126.2(14)
C2B N1B H1B 123.5(14)
C6B N2B C13B 118.55(17)
N1B C2B C3B 106.87(17)
N1B C2B C6B 122.56(18)
C3B C2B C6B 130.3(2)
C2B C3B C4B 108.19(19)
C2B C3B H3B 125.9
C4B C3B H3B 125.9
C5B C4B C3B 107.57(19)
C5B C4B H4B 126.2
C3B C4B H4B 126.2
N1B C5B C4B 107.11(18)
N1B C5B C7B 121.38(18)
C4B C5B C7B 131.41(19)
N2B C6B C2B 123.53(19)
N2B C6B H6B 118.2
C2B C6B H6B 118.2
C8B C7B C12B 118.13(19)
C8B C7B C5B 120.07(19)
C12B C7B C5B 121.78(19)
C9B C8B C7B 120.9(2)
C9B C8B H8B 119.5
C7B C8B H8B 119.5
C8B C9B C10B 120.7(2)
C8B C9B H9B 119.6
C10B C9B H9B 119.6
C11B C10B C9B 118.9(2)
C11B C10B H10B 120.5
C9B C10B H10B 120.5
C10B C11B C12B 120.6(2)
C10B C11B H11B 119.7
C12B C11B H11B 119.7
C11B C12B C7B 120.6(2)
C11B C12B H12B 119.7
C7B C12B H12B 119.7
C14B C13B C18B 121.85(18)
C14B C13B N2B 119.12(17)
C18B C13B N2B 118.82(17)
C15B C14B C13B 117.9(2)
C15B C14B C19B 122.1(2)
C13B C14B C19B 120.07(18)
C16B C15B C14B 121.6(2)
C16B C15B H15B 119.2
C14B C15B H15B 119.2
C17B C16B C15B 119.8(2)
C17B C16B H16B 120.1
C15B C16B H16B 120.1
C16B C17B C18B 121.3(2)
C16B C17B H17B 119.3
C18B C17B H17B 119.3
C17B C18B C13B 117.6(2)
C17B C18B C22B 122.00(19)
C13B C18B C22B 120.38(17)
C20B C19B C14B 111.0(2)
C20B C19B C21B 111.1(2)
C14B C19B C21B 113.22(19)
C20B C19B H19B 107.0
C14B C19B H19B 107.0
C21B C19B H19B 107.0
C19B C20B H20D 109.5
C19B C20B H20E 109.5
H20D C20B H20E 109.5
C19B C20B H20F 109.5
H20D C20B H20F 109.5
H20E C20B H20F 109.5
C19B C21B H21D 109.5
C19B C21B H21E 109.5
H21D C21B H21E 109.5
C19B C21B H21F 109.5
H21D C21B H21F 109.5
H21E C21B H21F 109.5
C18B C22B C24B 110.4(2)
C18B C22B C23B 113.85(19)
C24B C22B C23B 110.9(2)
C18B C22B H22B 107.1
C24B C22B H22B 107.1
C23B C22B H22B 107.1
C22B C23B H23D 109.5
C22B C23B H23E 109.5
H23D C23B H23E 109.5
C22B C23B H23F 109.5
H23D C23B H23F 109.5
H23E C23B H23F 109.5
C22B C24B H24D 109.5
C22B C24B H24E 109.5
H24D C24B H24E 109.5
C22B C24B H24F 109.5
H24D C24B H24F 109.5
H24E C24B H24F 109.5

loop_
_geom_bond_atom_site_label_1
_geom_bond_atom_site_label_2
_geom_bond_distance
O1 H1 0.94(2)
O1 H2 0.94(2)
N1A C5A 1.362(3)
N1A C2A 1.375(3)
N1A H1A 0.88(2)
N2A C6A 1.282(3)
N2A C13A 1.431(3)
C2A C3A 1.375(3)
C2A C6A 1.429(3)
C3A C4A 1.395(3)
C3A H3A 0.9500
C4A C5A 1.382(3)
C4A H4A 0.9500
C5A C7A 1.458(3)
C6A H6A 0.9500
C7A C12A 1.389(3)
C7A C8A 1.391(3)
C8A C9A 1.374(3)
C8A H8A 0.9500
C9A C10A 1.383(3)
C9A H9A 0.9500
C10A C11A 1.377(3)
C10A H10A 0.9500
C11A C12A 1.390(3)
C11A H11A 0.9500
C12A H12A 0.9500
C13A C14A 1.396(3)
C13A C18A 1.406(3)
C14A C15A 1.385(3)
C14A C19A 1.519(3)
C15A C16A 1.377(3)
C15A H15A 0.9500
C16A C17A 1.377(3)
C16A H16A 0.9500
C17A C18A 1.393(3)
C17A H17A 0.9500
C18A C22A 1.517(3)
C19A C21A 1.523(3)
C19A C20A 1.528(3)
C19A H19A 1.0000
C20A H20A 0.9800
C20A H20B 0.9800
C20A H20C 0.9800
C21A H21A 0.9800
C21A H21B 0.9800
C21A H21C 0.9800
C22A C23A 1.516(4)
C22A C24A 1.524(3)
C22A H22A 1.0000
C23A H23A 0.9800
C23A H23B 0.9800
C23A H23C 0.9800
C24A H24A 0.9800
C24A H24B 0.9800
C24A H24C 0.9800
N1B C5B 1.364(2)
N1B C2B 1.371(3)
N1B H1B 0.89(2)
N2B C6B 1.281(3)
N2B C13B 1.430(2)
C2B C3B 1.377(3)
C2B C6B 1.432(3)
C3B C4B 1.396(3)
C3B H3B 0.9500
C4B C5B 1.384(3)
C4B H4B 0.9500
C5B C7B 1.464(3)
C6B H6B 0.9500
C7B C8B 1.389(3)
C7B C12B 1.394(3)
C8B C9B 1.377(3)
C8B H8B 0.9500
C9B C10B 1.384(4)
C9B H9B 0.9500
C10B C11B 1.379(3)
C10B H10B 0.9500
C11B C12B 1.384(3)
C11B H11B 0.9500
C12B H12B 0.9500
C13B C14B 1.395(3)
C13B C18B 1.408(3)
C14B C15B 1.382(3)
C14B C19B 1.521(3)
C15B C16B 1.379(3)
C15B H15B 0.9500
C16B C17B 1.376(3)
C16B H16B 0.9500
C17B C18B 1.389(3)
C17B H17B 0.9500
C18B C22B 1.518(3)
C19B C20B 1.517(4)
C19B C21B 1.525(4)
C19B H19B 1.0000
C20B H20D 0.9800
C20B H20E 0.9800
C20B H20F 0.9800
C21B H21D 0.9800
C21B H21E 0.9800
C21B H21F 0.9800
C22B C24B 1.519(3)
C22B C23B 1.519(3)
C22B H22B 1.0000
C23B H23D 0.9800
C23B H23E 0.9800
C23B H23F 0.9800
C24B H24D 0.9800
C24B H24E 0.9800
C24B H24F 0.9800

loop_
_geom_torsion_atom_site_label_1
_geom_torsion_atom_site_label_2
_geom_torsion_atom_site_label_3
_geom_torsion_atom_site_label_4
_geom_torsion
C5A N1A C2A C3A -0.5(2)
C5A N1A C2A C6A 177.04(17)
N1A C2A C3A C4A 0.4(2)
C6A C2A C3A C4A -177.01(19)
C2A C3A C4A C5A -0.2(2)
C2A N1A C5A C4A 0.4(2)
C2A N1A C5A C7A -176.87(17)
C3A C4A C5A N1A -0.1(2)
C3A C4A C5A C7A 176.88(19)
C13A N2A C6A C2A -179.13(17)
C3A C2A C6A N2A 175.9(2)
N1A C2A C6A N2A -1.1(3)
N1A C5A C7A C12A 1.1(3)
C4A C5A C7A C12A -175.5(2)
N1A C5A C7A C8A 179.24(18)
C4A C5A C7A C8A 2.7(3)
C12A C7A C8A C9A 0.7(3)
C5A C7A C8A C9A -177.55(19)
C7A C8A C9A C10A -0.3(3)
C8A C9A C10A C11A 0.1(4)
C9A C10A C11A C12A -0.2(3)
C8A C7A C12A C11A -0.8(3)
C5A C7A C12A C11A 177.37(19)
C10A C11A C12A C7A 0.6(3)
C6A N2A C13A C14A -98.5(2)
C6A N2A C13A C18A 83.5(2)
C18A C13A C14A C15A -3.9(3)
N2A C13A C14A C15A 178.17(18)
C18A C13A C14A C19A 177.34(19)
N2A C13A C14A C19A -0.6(3)
C13A C14A C15A C16A 0.7(3)
C19A C14A C15A C16A 179.5(2)
C14A C15A C16A C17A 2.2(3)
C15A C16A C17A C18A -2.2(3)
C16A C17A C18A C13A -0.8(3)
C16A C17A C18A C22A 174.3(2)
C14A C13A C18A C17A 3.9(3)
N2A C13A C18A C17A -178.15(18)
C14A C13A C18A C22A -171.29(19)
N2A C13A C18A C22A 6.7(3)
C15A C14A C19A C21A 36.4(3)
C13A C14A C19A C21A -144.9(2)
C15A C14A C19A C20A -88.4(3)
C13A C14A C19A C20A 90.4(2)
C17A C18A C22A C23A -90.7(3)
C13A C18A C22A C23A 84.3(2)
C17A C18A C22A C24A 32.6(3)
C13A C18A C22A C24A -152.4(2)
C5B N1B C2B C3B -0.1(2)
C5B N1B C2B C6B 174.96(17)
N1B C2B C3B C4B 0.2(2)
C6B C2B C3B C4B -174.3(2)
C2B C3B C4B C5B -0.3(2)
C2B N1B C5B C4B -0.1(2)
C2B N1B C5B C7B -176.86(17)
C3B C4B C5B N1B 0.2(2)
C3B C4B C5B C7B 176.6(2)
C13B N2B C6B C2B -175.73(17)
N1B C2B C6B N2B 0.6(3)
C3B C2B C6B N2B 174.5(2)
N1B C5B C7B C8B 170.30(19)
C4B C5B C7B C8B -5.6(3)
N1B C5B C7B C12B -7.8(3)
C4B C5B C7B C12B 176.3(2)
C12B C7B C8B C9B 1.8(3)
C5B C7B C8B C9B -176.38(19)
C7B C8B C9B C10B -0.2(3)
C8B C9B C10B C11B -1.3(3)
C9B C10B C11B C12B 1.3(3)
C10B C11B C12B C7B 0.3(3)
C8B C7B C12B C11B -1.8(3)
C5B C7B C12B C11B 176.31(18)
C6B N2B C13B C14B -98.7(2)
C6B N2B C13B C18B 86.4(2)
C18B C13B C14B C15B -2.0(3)
N2B C13B C14B C15B -176.8(2)
C18B C13B C14B C19B 178.2(2)
N2B C13B C14B C19B 3.4(3)
C13B C14B C15B C16B 0.9(4)
C19B C14B C15B C16B -179.3(2)
C14B C15B C16B C17B 0.6(4)
C15B C16B C17B C18B -1.1(4)
C16B C17B C18B C13B 0.0(3)
C16B C17B C18B C22B 177.2(2)
C14B C13B C18B C17B 1.5(3)
N2B C13B C18B C17B 176.32(19)
C14B C13B C18B C22B -175.7(2)
N2B C13B C18B C22B -0.9(3)
C15B C14B C19B C20B -89.3(3)
C13B C14B C19B C20B 90.5(2)
C15B C14B C19B C21B 36.5(3)
C13B C14B C19B C21B -143.7(2)
C17B C18B C22B C24B -95.7(3)
C13B C18B C22B C24B 81.4(3)
C17B C18B C22B C23B 29.7(3)
C13B C18B C22B C23B -153.2(2)
